data_7031716
loop_
_publ_author_name
'Yu, Wei-Bin'
'He, Qing-Ya'
'Shi, Hua-Tian'
'Pan, Yan'
'Wei, Xianwen'

_publ_section_title
;
 Water oxidation catalysts and pH sensors based on azo-conjugated
 iridium/rhodium motifs.
;
_journal_issue 32
_journal_name_full 'Dalton transactions (Cambridge, England : 2003)'
_journal_page_first 12221
_journal_page_last 12227
_journal_paper_doi 10.1039/c4dt00491d
_journal_volume 43
_journal_year 2014
_chemical_formula_sum 'C27 H26 F6 Ir N3 O8 S2'
_chemical_formula_weight 890.83
_chemical_name_systematic
; 
 ? 
;
_space_group_IT_number 2
_symmetry_cell_setting triclinic
_symmetry_space_group_name_Hall '-P 1'
_symmetry_space_group_name_H-M 'P -1'
_atom_sites_solution_hydrogens geom
_atom_sites_solution_primary direct
_atom_sites_solution_secondary difmap
_audit_creation_method SHELXL-97
_cell_angle_alpha 102.389(3)
_cell_angle_beta 96.745(3)
_cell_angle_gamma 104.938(2)
_cell_formula_units_Z 2
_cell_length_a 9.205(2)
_cell_length_b 11.366(3)
_cell_length_c 16.818(4)
_cell_measurement_reflns_used 4459
_cell_measurement_temperature 296(2)
_cell_measurement_theta_max 25.37
_cell_measurement_theta_min 2.52
_cell_volume 1632.5(7)
_computing_structure_refinement 'SHELXL-97 (Sheldrick, 1997)'
_computing_structure_solution 'SHELXS-97 (Sheldrick, 1990)'
_diffrn_ambient_temperature 296(2)
_diffrn_measured_fraction_theta_full 0.962
_diffrn_measured_fraction_theta_max 0.962
_diffrn_radiation_monochromator graphite
_diffrn_radiation_source 'fine-focus sealed tube'
_diffrn_radiation_type MoK\a
_diffrn_radiation_wavelength 0.71073
_diffrn_reflns_av_R_equivalents 0.0213
_diffrn_reflns_av_sigmaI/netI 0.0493
_diffrn_reflns_limit_h_max 11
_diffrn_reflns_limit_h_min -11
_diffrn_reflns_limit_k_max 14
_diffrn_reflns_limit_k_min -14
_diffrn_reflns_limit_l_max 21
_diffrn_reflns_limit_l_min -15
_diffrn_reflns_number 10170
_diffrn_reflns_theta_full 27.48
_diffrn_reflns_theta_max 27.48
_diffrn_reflns_theta_min 2.52
_exptl_absorpt_coefficient_mu 4.303
_exptl_absorpt_correction_T_max 0.5646
_exptl_absorpt_correction_T_min 0.4249
_exptl_absorpt_correction_type multi-scan
_exptl_crystal_colour 'black red'
_exptl_crystal_density_diffrn 1.812
_exptl_crystal_density_method 'not measured'
_exptl_crystal_description block
_exptl_crystal_F_000 872
_exptl_crystal_size_max 0.24
_exptl_crystal_size_mid 0.20
_exptl_crystal_size_min 0.15
_refine_diff_density_max 2.382
_refine_diff_density_min -1.602
_refine_diff_density_rms 0.148
_refine_ls_extinction_method none
_refine_ls_goodness_of_fit_ref 1.024
_refine_ls_hydrogen_treatment mixed
_refine_ls_matrix_type full
_refine_ls_number_parameters 430
_refine_ls_number_reflns 7188
_refine_ls_number_restraints 425
_refine_ls_restrained_S_all 1.004
_refine_ls_R_factor_all 0.0528
_refine_ls_R_factor_gt 0.0429
_refine_ls_shift/su_max 0.037
_refine_ls_shift/su_mean 0.002
_refine_ls_structure_factor_coef Fsqd
_refine_ls_weighting_details 'calc w=1/[\s^2^(Fo^2^)+(0.0738P)^2^+0.0000P] where P=(Fo^2^+2Fc^2^)/3'
_refine_ls_weighting_scheme calc
_refine_ls_wR_factor_gt 0.1101
_refine_ls_wR_factor_ref 0.1155
_reflns_number_gt 6144
_reflns_number_total 7188
_reflns_threshold_expression >2sigma(I)
_cod_data_source_file c4dt00491d2.cif
_cod_data_source_block p-1
_cod_depositor_comments
;
The following automatic conversions were performed:

'_symmetry_cell_setting' value 'Triclinic' changed to 'triclinic'
according to
/usr/data/users/saulius/crontab/automatic-downloads/rss-feeds/RSC/lib/dictionaries/cif_core.dic
dictionary named 'cif_core.dic' version 2.4.2 from 2011-04-26.

Automatic conversion script
Id: cif_fix_values 2281 2013-09-26 08:29:07Z andrius 
;
_cod_original_cell_volume 1632.4(6)
_cod_original_sg_symbol_H-M 'P-1   '
_cod_database_code 7031716

loop_
_symmetry_equiv_pos_as_xyz
'x, y, z'
'-x, -y, -z'

loop_
_atom_site_label
_atom_site_type_symbol
_atom_site_fract_x
_atom_site_fract_y
_atom_site_fract_z
_atom_site_U_iso_or_equiv
_atom_site_adp_type
_atom_site_occupancy
_atom_site_symmetry_multiplicity
_atom_site_calc_flag
_atom_site_refinement_flags
Ir1 Ir 0.58587(2) 0.606734(19) 0.720118(13) 0.03192(9) Uani 1 1 d U
S2 S 0.1918(2) 0.80159(19) 0.57823(12) 0.0580(4) Uani 1 1 d U
O2 O 0.3740(5) 0.5558(4) 0.6320(3) 0.0454(10) Uani 1 1 d U
N1 N 0.5284(5) 0.7553(4) 0.7927(3) 0.0326(9) Uani 1 1 d U
O1 O 0.2685(5) 0.5824(4) 0.7958(3) 0.0490(11) Uani 1 1 d U
H1 H 0.1951 0.5306 0.8039 0.073 Uiso 1 1 calc R
N3 N 0.6423(6) 0.7546(4) 0.6626(3) 0.0372(10) Uani 1 1 d U
N2 N 0.5600(6) 0.8623(4) 0.7758(3) 0.0396(11) Uani 1 1 d U
C17 C 0.5912(8) 0.9204(6) 1.0934(4) 0.0492(15) Uani 1 1 d U
H17 H 0.5527 0.9166 1.1418 0.059 Uiso 1 1 calc R
C13 C 0.3445(7) 0.6631(5) 0.8683(4) 0.0391(12) Uani 1 1 d U
C21 C 0.5654(7) 0.8443(5) 0.9433(4) 0.0360(12) Uani 1 1 d U
C6 C 0.6198(7) 0.8629(5) 0.7040(4) 0.0374(12) Uani 1 1 d U
C12 C 0.4767(7) 0.7541(5) 0.8680(3) 0.0344(11) Uani 1 1 d U
C4 C 0.5766(7) 0.4417(6) 0.7677(5) 0.0462(13) Uani 1 1 d U
C5 C 0.6200(8) 0.4196(6) 0.6890(5) 0.0498(14) Uani 1 1 d U
C3 C 0.6924(9) 0.5469(6) 0.8207(4) 0.0517(14) Uani 1 1 d U
C2 C 0.8010(8) 0.5902(7) 0.7704(6) 0.0648(17) Uani 1 1 d U
C1 C 0.7578(9) 0.5099(7) 0.6904(5) 0.0577(16) Uani 1 1 d U
C10 C 0.6954(8) 0.7525(7) 0.5922(4) 0.0490(15) Uani 1 1 d U
H10 H 0.7095 0.6784 0.5626 0.059 Uiso 1 1 calc R
C9 C 0.7301(9) 0.8589(7) 0.5621(4) 0.0563(17) Uani 1 1 d U
H9 H 0.7682 0.8556 0.5131 0.068 Uiso 1 1 calc R
C7 C 0.6510(8) 0.9708(6) 0.6765(4) 0.0504(16) Uani 1 1 d U
H7 H 0.6337 1.0435 0.7059 0.060 Uiso 1 1 calc R
C8 C 0.7089(9) 0.9682(7) 0.6037(4) 0.0570(18) Uani 1 1 d U
H8 H 0.7328 1.0398 0.5838 0.068 Uiso 1 1 calc R
C20 C 0.7060(7) 0.9344(6) 0.9495(4) 0.0436(13) Uani 1 1 d U
H20 H 0.7459 0.9414 0.9019 0.052 Uiso 1 1 calc R
C16 C 0.5076(7) 0.8365(6) 1.0182(4) 0.0422(13) Uani 1 1 d U
C14 C 0.2914(7) 0.6572(6) 0.9430(4) 0.0465(14) Uani 1 1 d U
H14 H 0.2029 0.5952 0.9432 0.056 Uiso 1 1 calc R
C15 C 0.3699(8) 0.7425(6) 1.0148(4) 0.0476(14) Uani 1 1 d U
H15 H 0.3318 0.7391 1.0633 0.057 Uiso 1 1 calc R
C19 C 0.7847(9) 1.0115(7) 1.0240(5) 0.0538(17) Uani 1 1 d U
H19 H 0.8789 1.0688 1.0267 0.065 Uiso 1 1 calc R
C18 C 0.7250(9) 1.0058(7) 1.0972(4) 0.0578(17) Uani 1 1 d U
H18 H 0.7780 1.0607 1.1476 0.069 Uiso 1 1 calc R
O3 O 0.2493(8) 0.7484(6) 0.6390(5) 0.095(2) Uani 1 1 d U
O4 O 0.0379(8) 0.7383(7) 0.5387(4) 0.091(2) Uani 1 1 d U
O5 O 0.3009(10) 0.8432(9) 0.5277(5) 0.125(3) Uani 1 1 d U
C22 C 0.1787(12) 0.9471(9) 0.6399(6) 0.078(2) Uani 1 1 d U
F1 F 0.0826(8) 0.9301(6) 0.6897(4) 0.109(2) Uani 1 1 d U
F3 F 0.1243(10) 1.0130(6) 0.5916(5) 0.122(2) Uani 1 1 d U
F2 F 0.3083(9) 1.0190(7) 0.6841(6) 0.144(3) Uani 1 1 d U
C26 C 0.4463(10) 0.3603(9) 0.7926(7) 0.089(3) Uani 1 1 d U
H26A H 0.4309 0.2740 0.7641 0.134 Uiso 1 1 calc R
H26B H 0.3558 0.3841 0.7786 0.134 Uiso 1 1 calc R
H26C H 0.4677 0.3698 0.8513 0.134 Uiso 1 1 calc R
C23 C 0.8469(14) 0.5132(12) 0.6226(8) 0.110(4) Uani 1 1 d U
H23A H 0.8983 0.5991 0.6246 0.165 Uiso 1 1 calc R
H23B H 0.7790 0.4743 0.5703 0.165 Uiso 1 1 calc R
H23C H 0.9210 0.4684 0.6290 0.165 Uiso 1 1 calc R
C25 C 0.6998(15) 0.5893(10) 0.9112(5) 0.105(4) Uani 1 1 d U
H25A H 0.7455 0.5383 0.9387 0.158 Uiso 1 1 calc R
H25B H 0.5983 0.5812 0.9225 0.158 Uiso 1 1 calc R
H25C H 0.7603 0.6758 0.9310 0.158 Uiso 1 1 calc R
C27 C 0.5345(13) 0.3136(9) 0.6163(7) 0.102(4) Uani 1 1 d U
H27A H 0.5539 0.2372 0.6235 0.153 Uiso 1 1 calc R
H27B H 0.5675 0.3311 0.5669 0.153 Uiso 1 1 calc R
H27C H 0.4269 0.3043 0.6116 0.153 Uiso 1 1 calc R
C24 C 0.9467(10) 0.7015(9) 0.8028(9) 0.118(5) Uani 1 1 d U
H24A H 1.0127 0.6832 0.8440 0.177 Uiso 1 1 calc R
H24B H 0.9200 0.7758 0.8268 0.177 Uiso 1 1 calc R
H24C H 0.9986 0.7151 0.7578 0.177 Uiso 1 1 calc R
S1 S 0.9298(2) 0.3087(2) 0.80348(19) 0.0818(8) Uani 1 1 d U
O8 O 0.7746(6) 0.2617(5) 0.7956(4) 0.0739(16) Uani 1 1 d U
O7 O 0.9650(15) 0.2535(15) 0.7171(7) 0.186(5) Uani 1 1 d U
C28 C 1.0168(10) 0.2184(10) 0.8567(8) 0.084(3) Uani 1 1 d U
F4 F 1.1629(6) 0.2592(8) 0.8779(5) 0.131(3) Uani 1 1 d U
F5 F 0.9547(11) 0.1053(8) 0.8391(9) 0.208(5) Uani 1 1 d U
F6 F 0.9811(11) 0.2322(15) 0.9306(6) 0.202(5) Uani 1 1 d U
O9 O 1.0090(9) 0.4200(7) 0.8178(9) 0.187(5) Uani 1 1 d U

loop_
_atom_site_aniso_label
_atom_site_aniso_U_11
_atom_site_aniso_U_22
_atom_site_aniso_U_33
_atom_site_aniso_U_23
_atom_site_aniso_U_13
_atom_site_aniso_U_12
Ir1 0.03087(13) 0.03007(13) 0.03421(13) 0.00791(9) 0.00611(8) 0.00801(8)
S2 0.0576(11) 0.0604(11) 0.0575(11) 0.0155(9) 0.0137(9) 0.0181(9)
O2 0.039(2) 0.046(2) 0.044(2) 0.0089(19) -0.0018(18) 0.0069(19)
N1 0.033(2) 0.031(2) 0.033(2) 0.0068(18) 0.0056(18) 0.0089(18)
O1 0.042(3) 0.045(3) 0.047(2) 0.004(2) 0.0070(19) -0.0027(19)
N3 0.042(3) 0.034(2) 0.035(2) 0.0100(19) 0.009(2) 0.007(2)
N2 0.045(3) 0.032(2) 0.042(3) 0.012(2) 0.009(2) 0.009(2)
C17 0.065(4) 0.049(4) 0.035(3) 0.009(3) 0.009(3) 0.019(3)
C13 0.036(3) 0.036(3) 0.045(3) 0.013(2) 0.006(2) 0.008(2)
C21 0.042(3) 0.030(3) 0.036(3) 0.007(2) 0.011(2) 0.010(2)
C6 0.037(3) 0.032(3) 0.037(3) 0.006(2) 0.002(2) 0.003(2)
C12 0.038(3) 0.035(3) 0.031(3) 0.008(2) 0.009(2) 0.012(2)
C4 0.042(3) 0.041(3) 0.065(4) 0.025(3) 0.014(3) 0.018(2)
C5 0.055(4) 0.040(3) 0.058(3) 0.008(3) 0.010(3) 0.024(3)
C3 0.070(4) 0.044(3) 0.046(3) 0.012(2) -0.003(3) 0.031(3)
C2 0.039(3) 0.037(3) 0.113(5) 0.023(3) -0.009(3) 0.010(2)
C1 0.050(4) 0.061(4) 0.085(4) 0.036(3) 0.031(3) 0.034(3)
C10 0.060(4) 0.052(4) 0.039(3) 0.015(3) 0.016(3) 0.018(3)
C9 0.059(4) 0.067(4) 0.048(4) 0.027(3) 0.022(3) 0.012(4)
C7 0.064(4) 0.034(3) 0.051(4) 0.015(3) 0.010(3) 0.007(3)
C8 0.066(5) 0.045(3) 0.052(4) 0.023(3) 0.009(3) -0.005(3)
C20 0.040(3) 0.040(3) 0.046(3) 0.010(3) 0.005(3) 0.006(2)
C16 0.048(3) 0.043(3) 0.039(3) 0.012(2) 0.011(2) 0.017(2)
C14 0.040(3) 0.049(3) 0.053(3) 0.018(3) 0.017(3) 0.008(3)
C15 0.054(4) 0.056(4) 0.043(3) 0.021(3) 0.021(3) 0.020(3)
C19 0.052(4) 0.045(4) 0.052(4) 0.006(3) 0.003(3) 0.001(3)
C18 0.070(5) 0.047(4) 0.044(3) 0.000(3) -0.006(3) 0.013(3)
O3 0.106(5) 0.087(4) 0.104(5) 0.032(4) 0.001(4) 0.050(4)
O4 0.076(4) 0.095(5) 0.079(4) -0.001(4) -0.009(3) 0.012(3)
O5 0.123(6) 0.141(7) 0.134(7) 0.044(6) 0.089(6) 0.037(5)
C22 0.093(6) 0.064(5) 0.078(6) 0.016(4) 0.017(4) 0.025(4)
F1 0.140(5) 0.114(5) 0.088(4) 0.022(3) 0.050(4) 0.054(4)
F3 0.180(7) 0.093(4) 0.129(5) 0.054(4) 0.043(5) 0.077(5)
F2 0.114(5) 0.085(4) 0.176(8) -0.031(4) -0.018(5) 0.002(4)
C26 0.074(5) 0.079(6) 0.151(9) 0.079(7) 0.052(6) 0.031(4)
C23 0.127(9) 0.128(9) 0.154(9) 0.089(8) 0.102(8) 0.093(8)
C25 0.178(11) 0.097(7) 0.053(4) 0.007(4) -0.019(5) 0.090(8)
C27 0.112(8) 0.069(5) 0.098(7) -0.031(5) -0.033(6) 0.047(5)
C24 0.043(4) 0.056(5) 0.231(14) 0.039(6) -0.033(6) -0.001(4)
S1 0.0423(10) 0.0805(15) 0.138(2) 0.0743(16) 0.0124(12) 0.0077(10)
O8 0.043(3) 0.059(3) 0.112(5) 0.026(3) 0.000(3) 0.006(2)
O7 0.193(11) 0.270(12) 0.144(7) 0.113(7) 0.102(8) 0.068(10)
C28 0.049(4) 0.086(6) 0.138(7) 0.070(6) 0.022(5) 0.019(4)
F4 0.052(3) 0.172(6) 0.211(8) 0.126(6) 0.025(4) 0.040(3)
F5 0.147(7) 0.102(5) 0.366(13) 0.107(7) -0.059(9) 0.029(5)
F6 0.128(7) 0.367(14) 0.143(7) 0.160(7) 0.037(6) 0.044(9)
O9 0.074(5) 0.063(4) 0.389(15) 0.090(6) -0.065(8) -0.020(4)

loop_
_atom_type_symbol
_atom_type_description
_atom_type_scat_dispersion_real
_atom_type_scat_dispersion_imag
_atom_type_scat_source
C C 0.0033 0.0016 'International Tables Vol C Tables 4.2.6.8 and 6.1.1.4'
H H 0.0000 0.0000 'International Tables Vol C Tables 4.2.6.8 and 6.1.1.4'
N N 0.0061 0.0033 'International Tables Vol C Tables 4.2.6.8 and 6.1.1.4'
O O 0.0106 0.0060 'International Tables Vol C Tables 4.2.6.8 and 6.1.1.4'
F F 0.0171 0.0103 'International Tables Vol C Tables 4.2.6.8 and 6.1.1.4'
S S 0.1246 0.1234 'International Tables Vol C Tables 4.2.6.8 and 6.1.1.4'
Ir Ir -1.4442 7.9887 'International Tables Vol C Tables 4.2.6.8 and 6.1.1.4'

loop_
_geom_angle_atom_site_label_1
_geom_angle_atom_site_label_2
_geom_angle_atom_site_label_3
_geom_angle
N1 Ir1 N3 74.62(18)
N1 Ir1 C2 112.6(3)
N3 Ir1 C2 104.4(3)
N1 Ir1 O2 91.36(17)
N3 Ir1 O2 81.72(18)
C2 Ir1 O2 156.0(3)
N1 Ir1 C3 97.5(2)
N3 Ir1 C3 137.2(3)
C2 Ir1 C3 39.1(3)
O2 Ir1 C3 141.0(2)
N1 Ir1 C4 117.5(2)
N3 Ir1 C4 165.4(2)
C2 Ir1 C4 64.3(3)
O2 Ir1 C4 105.0(2)
C3 Ir1 C4 38.1(3)
N1 Ir1 C5 155.4(2)
N3 Ir1 C5 129.8(2)
C2 Ir1 C5 62.8(3)
O2 Ir1 C5 95.3(2)
C3 Ir1 C5 63.1(3)
C4 Ir1 C5 37.9(3)
N1 Ir1 C1 149.3(3)
N3 Ir1 C1 101.5(2)
C2 Ir1 C1 37.7(3)
O2 Ir1 C1 118.6(3)
C3 Ir1 C1 64.1(3)
C4 Ir1 C1 63.9(3)
C5 Ir1 C1 37.4(3)
O3 S2 O4 114.6(5)
O3 S2 O5 113.5(5)
O4 S2 O5 118.1(5)
O3 S2 C22 102.0(5)
O4 S2 C22 102.8(5)
O5 S2 C22 102.8(5)
N2 N1 C12 114.9(5)
N2 N1 Ir1 119.6(4)
C12 N1 Ir1 124.8(4)
C10 N3 C6 118.6(5)
C10 N3 Ir1 127.6(4)
C6 N3 Ir1 113.9(4)
N1 N2 C6 113.8(5)
C18 C17 C16 121.8(6)
O1 C13 C12 118.2(5)
O1 C13 C14 121.6(6)
C12 C13 C14 120.2(6)
C20 C21 C16 117.7(6)
C20 C21 C12 125.5(5)
C16 C21 C12 116.8(5)
N3 C6 C7 122.6(6)
N3 C6 N2 117.8(5)
C7 C6 N2 119.6(6)
C13 C12 N1 118.6(5)
C13 C12 C21 121.7(5)
N1 C12 C21 119.6(5)
C5 C4 C3 107.3(6)
C5 C4 C26 125.9(7)
C3 C4 C26 126.4(8)
C5 C4 Ir1 71.6(4)
C3 C4 Ir1 70.8(4)
C26 C4 Ir1 128.8(5)
C1 C5 C4 110.0(6)
C1 C5 C27 125.1(8)
C4 C5 C27 124.9(8)
C1 C5 Ir1 71.4(4)
C4 C5 Ir1 70.5(4)
C27 C5 Ir1 126.1(5)
C4 C3 C2 106.5(6)
C4 C3 C25 123.7(8)
C2 C3 C25 129.5(8)
C4 C3 Ir1 71.0(4)
C2 C3 Ir1 68.8(4)
C25 C3 Ir1 129.8(5)
C1 C2 C3 109.4(6)
C1 C2 C24 126.1(10)
C3 C2 C24 124.3(10)
C1 C2 Ir1 73.6(4)
C3 C2 Ir1 72.1(4)
C24 C2 Ir1 124.0(5)
C5 C1 C2 106.8(7)
C5 C1 C23 126.6(9)
C2 C1 C23 126.5(9)
C5 C1 Ir1 71.2(4)
C2 C1 Ir1 68.7(4)
C23 C1 Ir1 128.8(6)
N3 C10 C9 121.1(6)
C8 C9 C10 120.5(6)
C6 C7 C8 118.3(6)
C9 C8 C7 118.8(6)
C19 C20 C21 121.2(6)
C17 C16 C15 121.8(6)
C17 C16 C21 119.0(6)
C15 C16 C21 119.2(6)
C15 C14 C13 119.8(6)
C14 C15 C16 122.3(6)
C20 C19 C18 120.8(7)
C17 C18 C19 119.4(6)
F1 C22 F2 107.4(9)
F1 C22 F3 104.5(9)
F2 C22 F3 107.7(9)
F1 C22 S2 112.6(7)
F2 C22 S2 113.2(8)
F3 C22 S2 110.9(7)
O9 S1 O8 128.9(5)
O9 S1 O7 100.6(9)
O8 S1 O7 104.8(6)
O9 S1 C28 112.9(5)
O8 S1 C28 107.9(4)
O7 S1 C28 95.8(7)
F5 C28 F4 118.9(10)
F5 C28 F6 91.5(10)
F4 C28 F6 98.8(10)
F5 C28 S1 117.0(9)
F4 C28 S1 116.0(7)
F6 C28 S1 108.3(9)

loop_
_geom_bond_atom_site_label_1
_geom_bond_atom_site_label_2
_geom_bond_distance
Ir1 N1 2.085(5)
Ir1 N3 2.097(5)
Ir1 C2 2.130(7)
Ir1 O2 2.170(4)
Ir1 C3 2.175(6)
Ir1 C4 2.178(6)
Ir1 C5 2.192(6)
Ir1 C1 2.194(7)
S2 O3 1.412(7)
S2 O4 1.419(7)
S2 O5 1.443(7)
S2 C22 1.795(10)
N1 N2 1.277(6)
N1 C12 1.407(7)
O1 C13 1.344(7)
N3 C10 1.331(8)
N3 C6 1.357(8)
N2 C6 1.385(8)
C17 C18 1.343(10)
C17 C16 1.405(9)
C13 C12 1.381(8)
C13 C14 1.408(9)
C21 C20 1.405(8)
C21 C16 1.435(8)
C21 C12 1.445(8)
C6 C7 1.375(8)
C4 C5 1.418(10)
C4 C3 1.421(10)
C4 C26 1.477(10)
C5 C1 1.406(10)
C5 C27 1.489(10)
C3 C2 1.442(12)
C3 C25 1.483(11)
C2 C1 1.400(12)
C2 C24 1.534(11)
C1 C23 1.482(12)
C10 C9 1.386(10)
C9 C8 1.363(11)
C7 C8 1.388(10)
C20 C19 1.360(9)
C16 C15 1.418(9)
C14 C15 1.361(9)
C19 C18 1.414(11)
C22 F1 1.296(11)
C22 F2 1.293(11)
C22 F3 1.352(11)
S1 O9 1.242(7)
S1 O8 1.370(6)
S1 O7 1.559(12)
S1 C28 1.773(9)
C28 F5 1.219(12)
C28 F4 1.283(10)
C28 F6 1.309(14)
